data_4084614
loop_
_publ_author_name
'Chlupat\'y, Tom\'a\<s'
'R\%u\<zi\<ckov\'a, Zde\<nka'
'Hor\'a\<cek, Michal'
'Merna, Jan'
'Alonso, Mercedes'
'De Proft, Frank'
'R\%u\<zi\<cka, Ale\<s'

_publ_section_title
;
 Reactivity of Tin(II) Guanidinate with 1,2- and 1,3-Diones: Oxidative
 Cycloaddition or Ligand Substitution ?
;
_journal_issue 11
_journal_name_full Organometallics
_journal_page_first 2202
_journal_paper_doi 10.1021/om500873a
_journal_volume 34
_journal_year 2015
_chemical_formula_moiety 'C56 H74 N6 O2 Si4 Sn, 1.5(C6 H14)'
_chemical_formula_sum 'C65 H95 N6 O2 Si4 Sn'
_chemical_formula_weight 1223.52
_chemical_name_systematic
; 
 ? 
;
_space_group_IT_number 2
_symmetry_cell_setting triclinic
_symmetry_space_group_name_Hall '-P 1'
_symmetry_space_group_name_H-M 'P -1'
_atom_sites_solution_hydrogens geom
_atom_sites_solution_primary direct
_atom_sites_solution_secondary difmap
_audit_creation_method SHELXL-97
_cell_angle_alpha 76.794(6)
_cell_angle_beta 88.137(7)
_cell_angle_gamma 73.600(8)
_cell_formula_units_Z 2
_cell_length_a 13.0261(10)
_cell_length_b 13.3711(12)
_cell_length_c 20.8949(10)
_cell_measurement_reflns_used 62704
_cell_measurement_temperature 150(1)
_cell_measurement_theta_max 27.5
_cell_measurement_theta_min 1
_cell_volume 3396.9(5)
_computing_cell_refinement 'COLLECT and DENZO'
_computing_data_collection 'COLLECT (Hooft, 1998) and DENZO (Otwinowski & Minor, 1997)'
_computing_data_reduction 'COLLECT and DENZO'
_computing_molecular_graphics 'PLATON (Spek, 2003)'
_computing_publication_material 'SHELXL-97 (Sheldrick, 2008)'
_computing_structure_refinement 'SHELXL-97 (Sheldrick, 1997)'
_computing_structure_solution 'SIR92 (Altomare et al., 1994)'
_diffrn_ambient_temperature 150(1)
_diffrn_detector_area_resol_mean 9.091
_diffrn_measured_fraction_theta_full 0.994
_diffrn_measured_fraction_theta_max 0.994
_diffrn_measurement_device_type 'Bruker Nonius KappaCCD area detector'
_diffrn_measurement_method '\f and \w scans to fill the Ewald sphere'
_diffrn_radiation_monochromator graphite
_diffrn_radiation_source 'fine-focus sealed tube'
_diffrn_radiation_type MoK\a
_diffrn_radiation_wavelength 0.71073
_diffrn_reflns_av_R_equivalents 0.0630
_diffrn_reflns_av_sigmaI/netI 0.0484
_diffrn_reflns_limit_h_max 16
_diffrn_reflns_limit_h_min -16
_diffrn_reflns_limit_k_max 17
_diffrn_reflns_limit_k_min -17
_diffrn_reflns_limit_l_max 27
_diffrn_reflns_limit_l_min -25
_diffrn_reflns_number 62627
_diffrn_reflns_theta_full 27.50
_diffrn_reflns_theta_max 27.50
_diffrn_reflns_theta_min 1.63
_diffrn_standards_number 0
_exptl_absorpt_coefficient_mu 0.491
_exptl_absorpt_correction_T_max 0.938
_exptl_absorpt_correction_T_min 0.883
_exptl_absorpt_correction_type integration
_exptl_absorpt_process_details
;
Gaussian integration (Coppens, 1970)
;
_exptl_crystal_colour yellow
_exptl_crystal_density_diffrn 1.196
_exptl_crystal_density_method 'not measured'
_exptl_crystal_description plate
_exptl_crystal_F_000 1298
_exptl_crystal_size_max 0.37
_exptl_crystal_size_mid 0.29
_exptl_crystal_size_min 0.18
_refine_diff_density_max 0.509
_refine_diff_density_min -0.500
_refine_diff_density_rms 0.082
_refine_ls_extinction_method none
_refine_ls_goodness_of_fit_ref 1.124
_refine_ls_hydrogen_treatment constr
_refine_ls_matrix_type full
_refine_ls_number_parameters 703
_refine_ls_number_reflns 15520
_refine_ls_number_restraints 0
_refine_ls_restrained_S_all 1.124
_refine_ls_R_factor_all 0.0644
_refine_ls_R_factor_gt 0.0413
_refine_ls_shift/su_max 0.002
_refine_ls_shift/su_mean 0.000
_refine_ls_structure_factor_coef Fsqd
_refine_ls_weighting_details 'calc w=1/[\s^2^(Fo^2^)+(0.0205P)^2^+4.0865P] where P=(Fo^2^+2Fc^2^)/3'
_refine_ls_weighting_scheme calc
_refine_ls_wR_factor_gt 0.0794
_refine_ls_wR_factor_ref 0.0915
_reflns_number_gt 12329
_reflns_number_total 15520
_reflns_threshold_expression >2sigma(I)
_cod_data_source_file om500873a_si_001.cif
_cod_data_source_block 2
_cod_depositor_comments 'Adding full bibliography for 4084614--4084619.cif.'
_cod_database_code 4084614

loop_
_symmetry_equiv_pos_as_xyz
'x, y, z'
'-x, -y, -z'

loop_
_atom_site_label
_atom_site_type_symbol
_atom_site_fract_x
_atom_site_fract_y
_atom_site_fract_z
_atom_site_U_iso_or_equiv
_atom_site_adp_type
_atom_site_occupancy
_atom_site_symmetry_multiplicity
_atom_site_calc_flag
_atom_site_refinement_flags
Sn1 Sn 0.602411(14) 0.476909(14) 0.250851(8) 0.01906(5) Uani 1 1 d .
Si3 Si 0.55477(7) 0.87172(6) 0.20472(4) 0.03096(17) Uani 1 1 d .
Si1 Si 0.91594(6) 0.22703(7) 0.40523(4) 0.02761(17) Uani 1 1 d .
Si2 Si 0.88188(7) 0.11658(6) 0.29383(4) 0.02916(17) Uani 1 1 d .
Si4 Si 0.73165(6) 0.78677(6) 0.11004(4) 0.02713(16) Uani 1 1 d .
O2 O 0.46302(14) 0.53081(14) 0.29351(9) 0.0248(4) Uani 1 1 d .
O1 O 0.52159(14) 0.38925(15) 0.21794(9) 0.0258(4) Uani 1 1 d .
N3 N 0.84925(17) 0.22680(17) 0.33245(10) 0.0218(4) Uani 1 1 d .
N5 N 0.60316(17) 0.60270(17) 0.16497(10) 0.0230(5) Uani 1 1 d .
N4 N 0.65419(17) 0.61095(17) 0.26211(10) 0.0219(4) Uani 1 1 d .
C9 C 0.8488(2) 0.3718(2) 0.20109(12) 0.0215(5) Uani 1 1 d .
N1 N 0.67954(16) 0.35669(17) 0.33697(10) 0.0217(4) Uani 1 1 d .
N6 N 0.64165(17) 0.76572(17) 0.17381(10) 0.0221(4) Uani 1 1 d .
C22 C 0.63400(19) 0.6632(2) 0.19923(12) 0.0206(5) Uani 1 1 d .
N2 N 0.76054(16) 0.37176(17) 0.24263(10) 0.0214(4) Uani 1 1 d .
C23 C 0.7053(2) 0.6401(2) 0.31091(12) 0.0221(5) Uani 1 1 d .
C2 C 0.6415(2) 0.2978(2) 0.39390(12) 0.0242(6) Uani 1 1 d .
C44 C 0.4022(2) 0.4621(2) 0.29320(13) 0.0234(5) Uani 1 1 d .
C30 C 0.5495(2) 0.6424(2) 0.10190(12) 0.0241(5) Uani 1 1 d .
C14 C 0.9449(2) 0.3824(2) 0.22140(13) 0.0257(6) Uani 1 1 d .
H14 H 0.9539 0.3879 0.2643 0.031 Uiso 1 1 d R
C43 C 0.4333(2) 0.3890(2) 0.25625(13) 0.0244(5) Uani 1 1 d .
C13 C 1.0277(2) 0.3840(2) 0.17823(14) 0.0309(6) Uani 1 1 d .
H13 H 1.0919 0.3901 0.1928 0.037 Uiso 1 1 d R
C1 C 0.7655(2) 0.3157(2) 0.30517(12) 0.0217(5) Uani 1 1 d .
C11 C 0.9201(2) 0.3683(2) 0.09365(14) 0.0315(6) Uani 1 1 d .
H11 H 0.9108 0.3636 0.0506 0.038 Uiso 1 1 d R
C12 C 1.0167(2) 0.3770(2) 0.11358(14) 0.0316(6) Uani 1 1 d .
C28 C 0.8008(2) 0.6664(2) 0.30131(14) 0.0285(6) Uani 1 1 d .
H28 H 0.8343 0.6653 0.2614 0.034 Uiso 1 1 d R
C51 C 0.3070(2) 0.4803(2) 0.33395(14) 0.0279(6) Uani 1 1 d .
C17 C 0.8778(3) 0.1459(3) 0.48227(14) 0.0404(8) Uani 1 1 d .
H17A H 0.8022 0.1722 0.4877 0.049 Uiso 1 1 d R
H17B H 0.9161 0.1516 0.5191 0.049 Uiso 1 1 d R
H17C H 0.8952 0.0723 0.4796 0.049 Uiso 1 1 d R
C10 C 0.8370(2) 0.3655(2) 0.13641(13) 0.0262(6) Uani 1 1 d .
H10 H 0.7726 0.3600 0.1217 0.031 Uiso 1 1 d R
C26 C 0.7991(3) 0.6948(2) 0.41156(15) 0.0361(7) Uani 1 1 d .
C40 C 0.7980(3) 0.8836(3) 0.12920(16) 0.0390(7) Uani 1 1 d .
H40A H 0.7457 0.9514 0.1268 0.047 Uiso 1 1 d R
H40B H 0.8522 0.8924 0.0980 0.047 Uiso 1 1 d R
H40C H 0.8301 0.8569 0.1727 0.047 Uiso 1 1 d R
C25 C 0.7069(3) 0.6634(2) 0.42146(14) 0.0356(7) Uani 1 1 d .
H25 H 0.6755 0.6604 0.4622 0.043 Uiso 1 1 d R
C27 C 0.8466(2) 0.6946(2) 0.35103(15) 0.0356(7) Uani 1 1 d .
H27 H 0.9103 0.7133 0.3438 0.043 Uiso 1 1 d R
C37 C 0.4439(2) 0.8249(3) 0.24780(16) 0.0393(7) Uani 1 1 d .
H37A H 0.4056 0.8024 0.2179 0.047 Uiso 1 1 d R
H37B H 0.3960 0.8824 0.2636 0.047 Uiso 1 1 d R
H37C H 0.4730 0.7659 0.2842 0.047 Uiso 1 1 d R
C7 C 0.6299(2) 0.1976(2) 0.39595(14) 0.0327(6) Uani 1 1 d .
H7 H 0.6465 0.1675 0.3596 0.039 Uiso 1 1 d R
C45 C 0.3863(2) 0.3017(2) 0.25355(15) 0.0294(6) Uani 1 1 d .
C35 C 0.4606(2) 0.7316(2) 0.08924(14) 0.0325(6) Uani 1 1 d .
H35 H 0.4350 0.7671 0.1224 0.039 Uiso 1 1 d R
C3 C 0.6117(2) 0.3434(2) 0.44706(14) 0.0311(6) Uani 1 1 d .
H3 H 0.6161 0.4121 0.4455 0.037 Uiso 1 1 d R
C24 C 0.6594(2) 0.6364(2) 0.37194(13) 0.0276(6) Uani 1 1 d .
H24 H 0.5969 0.6156 0.3796 0.033 Uiso 1 1 d R
C39 C 0.6206(3) 0.9220(3) 0.26317(17) 0.0447(8) Uani 1 1 d .
H39A H 0.6437 0.8668 0.3024 0.054 Uiso 1 1 d R
H39B H 0.5707 0.9832 0.2741 0.054 Uiso 1 1 d R
H39C H 0.6814 0.9420 0.2432 0.054 Uiso 1 1 d R
C56 C 0.3109(2) 0.5188(3) 0.39014(15) 0.0376(7) Uani 1 1 d .
H56 H 0.3740 0.5300 0.4023 0.045 Uiso 1 1 d R
C16 C 0.8875(2) 0.3681(2) 0.41250(14) 0.0335(7) Uani 1 1 d .
H16A H 0.9033 0.4110 0.3720 0.040 Uiso 1 1 d R
H16B H 0.9311 0.3714 0.4477 0.040 Uiso 1 1 d R
H16C H 0.8133 0.3947 0.4216 0.040 Uiso 1 1 d R
C52 C 0.2103(2) 0.4662(2) 0.31699(16) 0.0356(7) Uani 1 1 d .
H52 H 0.2048 0.4421 0.2792 0.043 Uiso 1 1 d R
C42 C 0.8337(2) 0.6572(2) 0.11168(15) 0.0372(7) Uani 1 1 d .
H42A H 0.8622 0.6252 0.1558 0.045 Uiso 1 1 d R
H42B H 0.8905 0.6693 0.0833 0.045 Uiso 1 1 d R
H42C H 0.8013 0.6100 0.0968 0.045 Uiso 1 1 d R
C33 C 0.4441(2) 0.7146(2) -0.02236(14) 0.0333(7) Uani 1 1 d .
C21 C 1.0076(3) 0.1031(3) 0.24805(16) 0.0438(8) Uani 1 1 d .
H21A H 0.9990 0.1644 0.2121 0.053 Uiso 1 1 d R
H21B H 1.0233 0.0394 0.2314 0.053 Uiso 1 1 d R
H21C H 1.0654 0.0988 0.2769 0.053 Uiso 1 1 d R
C34 C 0.4095(2) 0.7678(3) 0.02786(15) 0.0366(7) Uani 1 1 d .
H34 H 0.3512 0.8287 0.0199 0.044 Uiso 1 1 d R
C36 C 0.3881(3) 0.7546(3) -0.08960(15) 0.0456(8) Uani 1 1 d .
H36A H 0.4147 0.8110 -0.1149 0.055 Uiso 1 1 d R
H36B H 0.3124 0.7815 -0.0847 0.055 Uiso 1 1 d R
H36C H 0.4016 0.6970 -0.1119 0.055 Uiso 1 1 d R
C31 C 0.5826(2) 0.5883(2) 0.05277(14) 0.0325(6) Uani 1 1 d .
H31 H 0.6408 0.5272 0.0608 0.039 Uiso 1 1 d R
C32 C 0.5301(3) 0.6236(2) -0.00858(14) 0.0361(7) Uani 1 1 d .
H32 H 0.5533 0.5857 -0.0410 0.043 Uiso 1 1 d R
C19 C 0.7705(3) 0.1313(3) 0.23591(15) 0.0417(8) Uani 1 1 d .
H19A H 0.7063 0.1320 0.2598 0.050 Uiso 1 1 d R
H19B H 0.7880 0.0724 0.2147 0.050 Uiso 1 1 d R
H19C H 0.7597 0.1972 0.2034 0.050 Uiso 1 1 d R
C46 C 0.3641(2) 0.2348(2) 0.31079(18) 0.0416(8) Uani 1 1 d .
H46 H 0.3803 0.2439 0.3517 0.050 Uiso 1 1 d R
C18 C 1.0620(2) 0.1710(3) 0.39480(16) 0.0437(8) Uani 1 1 d .
H18A H 1.0768 0.0975 0.3922 0.052 Uiso 1 1 d R
H18B H 1.1013 0.1751 0.4317 0.052 Uiso 1 1 d R
H18C H 1.0830 0.2116 0.3551 0.052 Uiso 1 1 d R
C6 C 0.5941(3) 0.1417(3) 0.45236(16) 0.0410(8) Uani 1 1 d .
H6 H 0.5872 0.0740 0.4532 0.049 Uiso 1 1 d R
C20 C 0.8951(3) -0.0070(2) 0.35953(16) 0.0454(8) Uani 1 1 d .
H20A H 0.9553 -0.0180 0.3882 0.054 Uiso 1 1 d R
H20B H 0.9058 -0.0674 0.3400 0.054 Uiso 1 1 d R
H20C H 0.8311 0.0005 0.3843 0.054 Uiso 1 1 d R
C50 C 0.3650(2) 0.2827(3) 0.19330(17) 0.0391(7) Uani 1 1 d .
H50 H 0.3819 0.3248 0.1548 0.047 Uiso 1 1 d R
C54 C 0.1278(3) 0.5243(3) 0.41110(18) 0.0516(9) Uani 1 1 d .
H54 H 0.0680 0.5386 0.4367 0.062 Uiso 1 1 d R
C5 C 0.5681(3) 0.1842(3) 0.50707(16) 0.0429(8) Uani 1 1 d .
C41 C 0.6684(3) 0.8404(3) 0.02596(14) 0.0424(8) Uani 1 1 d .
H41A H 0.6430 0.7867 0.0132 0.051 Uiso 1 1 d R
H41B H 0.7202 0.8595 -0.0045 0.051 Uiso 1 1 d R
H41C H 0.6093 0.9026 0.0258 0.051 Uiso 1 1 d R
C4 C 0.5758(3) 0.2864(3) 0.50308(15) 0.0408(8) Uani 1 1 d .
H4 H 0.5563 0.3179 0.5387 0.049 Uiso 1 1 d R
C48 C 0.2963(3) 0.1391(3) 0.2459(3) 0.0614(12) Uani 1 1 d .
H48 H 0.2651 0.0856 0.2433 0.074 Uiso 1 1 d R
C38 C 0.5005(3) 0.9826(3) 0.13184(17) 0.0526(9) Uani 1 1 d .
H38A H 0.5584 1.0052 0.1094 0.063 Uiso 1 1 d R
H38B H 0.4521 1.0418 0.1459 0.063 Uiso 1 1 d R
H38C H 0.4630 0.9581 0.1026 0.063 Uiso 1 1 d R
C15 C 1.1063(3) 0.3802(3) 0.06613(16) 0.0466(8) Uani 1 1 d .
H15A H 1.1298 0.3135 0.0528 0.056 Uiso 1 1 d R
H15B H 1.1650 0.3916 0.0873 0.056 Uiso 1 1 d R
H15C H 1.0812 0.4376 0.0282 0.056 Uiso 1 1 d R
C53 C 0.1223(3) 0.4876(3) 0.35569(19) 0.0485(9) Uani 1 1 d .
H53 H 0.0586 0.4768 0.3440 0.058 Uiso 1 1 d R
C8 C 0.5324(4) 0.1204(3) 0.56873(19) 0.0698(13) Uani 1 1 d .
H8A H 0.5575 0.0454 0.5693 0.084 Uiso 1 1 d R
H8B H 0.4557 0.1418 0.5696 0.084 Uiso 1 1 d R
H8C H 0.5616 0.1335 0.6066 0.084 Uiso 1 1 d R
C55 C 0.2214(3) 0.5405(3) 0.42829(17) 0.0511(9) Uani 1 1 d .
H55 H 0.2250 0.5660 0.4658 0.061 Uiso 1 1 d R
C29 C 0.8475(3) 0.7297(3) 0.46478(17) 0.0563(10) Uani 1 1 d .
H29A H 0.8062 0.8006 0.4672 0.068 Uiso 1 1 d R
H29B H 0.9199 0.7297 0.4546 0.068 Uiso 1 1 d R
H29C H 0.8469 0.6810 0.5063 0.068 Uiso 1 1 d R
C49 C 0.3196(3) 0.2028(3) 0.1900(2) 0.0537(10) Uani 1 1 d .
H49 H 0.3051 0.1922 0.1491 0.064 Uiso 1 1 d R
C47 C 0.3185(3) 0.1539(3) 0.3064(2) 0.0577(11) Uani 1 1 d .
H47 H 0.3028 0.1101 0.3445 0.069 Uiso 1 1 d R
C65 C 0.0466(3) -0.0151(3) 0.0237(2) 0.0606(11) Uani 1 1 d .
H65A H 0.1112 -0.0398 0.0006 0.073 Uiso 1 1 d R
H65B H 0.0408 -0.0747 0.0588 0.073 Uiso 1 1 d R
C64 C 0.0576(4) 0.0748(3) 0.0541(2) 0.0678(12) Uani 1 1 d .
H64A H -0.0075 0.1007 0.0765 0.081 Uiso 1 1 d R
H64B H 0.0655 0.1337 0.0193 0.081 Uiso 1 1 d R
C59 C 0.1758(4) 0.7347(4) 0.2058(3) 0.0911(18) Uani 1 1 d .
H59A H 0.1987 0.7926 0.1779 0.109 Uiso 1 1 d R
H59B H 0.2394 0.6766 0.2223 0.109 Uiso 1 1 d R
C63 C 0.1514(4) 0.0421(4) 0.1020(2) 0.0760(13) Uani 1 1 d .
H63A H 0.1440 -0.0157 0.1370 0.091 Uiso 1 1 d R
H63B H 0.1534 0.1017 0.1197 0.091 Uiso 1 1 d R
H63C H 0.2167 0.0190 0.0799 0.091 Uiso 1 1 d R
C58 C 0.1167(4) 0.7734(4) 0.2646(3) 0.102(2) Uani 1 1 d .
H58A H 0.0534 0.8314 0.2474 0.122 Uiso 1 1 d R
H58B H 0.0926 0.7154 0.2914 0.122 Uiso 1 1 d R
C60 C 0.1098(4) 0.6969(4) 0.1659(3) 0.0932(18) Uani 1 1 d .
H60A H 0.0435 0.7531 0.1528 0.112 Uiso 1 1 d R
H60B H 0.0916 0.6356 0.1932 0.112 Uiso 1 1 d R
C57 C 0.1789(5) 0.8115(4) 0.3077(3) 0.112(2) Uani 1 1 d .
H57A H 0.2417 0.7549 0.3255 0.134 Uiso 1 1 d R
H57B H 0.1352 0.8323 0.3429 0.134 Uiso 1 1 d R
H57C H 0.1998 0.8719 0.2825 0.134 Uiso 1 1 d R
C62 C 0.2590(5) 0.5760(4) 0.1140(3) 0.1044(19) Uani 1 1 d .
H62A H 0.3074 0.5909 0.1418 0.125 Uiso 1 1 d R
H62B H 0.2922 0.5667 0.0733 0.125 Uiso 1 1 d R
H62C H 0.2414 0.5118 0.1357 0.125 Uiso 1 1 d R
C61 C 0.1625(4) 0.6641(5) 0.1010(3) 0.110(2) Uani 1 1 d .
H61A H 0.1113 0.6451 0.0769 0.132 Uiso 1 1 d R
H61B H 0.1793 0.7257 0.0731 0.132 Uiso 1 1 d R

loop_
_atom_site_aniso_label
_atom_site_aniso_U_11
_atom_site_aniso_U_22
_atom_site_aniso_U_33
_atom_site_aniso_U_23
_atom_site_aniso_U_13
_atom_site_aniso_U_12
Sn1 0.01856(8) 0.02049(9) 0.01813(9) -0.00167(6) -0.00101(6) -0.00752(6)
Si3 0.0339(4) 0.0244(4) 0.0321(4) -0.0054(3) 0.0038(3) -0.0055(3)
Si1 0.0227(4) 0.0364(4) 0.0211(4) -0.0065(3) -0.0051(3) -0.0034(3)
Si2 0.0391(4) 0.0212(4) 0.0252(4) -0.0029(3) -0.0047(3) -0.0067(3)
Si4 0.0297(4) 0.0265(4) 0.0237(4) -0.0004(3) 0.0037(3) -0.0102(3)
O2 0.0235(9) 0.0252(10) 0.0279(10) -0.0071(8) 0.0026(7) -0.0096(8)
O1 0.0217(9) 0.0306(10) 0.0298(10) -0.0117(8) 0.0027(7) -0.0111(8)
N3 0.0221(11) 0.0216(11) 0.0199(11) -0.0027(9) -0.0038(8) -0.0046(9)
N5 0.0261(11) 0.0235(11) 0.0187(11) -0.0002(9) -0.0027(9) -0.0093(9)
N4 0.0245(11) 0.0234(11) 0.0191(10) -0.0029(9) -0.0019(8) -0.0103(9)
C9 0.0240(13) 0.0197(13) 0.0201(12) -0.0027(10) 0.0028(10) -0.0066(10)
N1 0.0201(11) 0.0249(12) 0.0182(10) -0.0001(9) -0.0004(8) -0.0068(9)
N6 0.0259(11) 0.0185(11) 0.0211(11) -0.0013(8) 0.0011(9) -0.0074(9)
C22 0.0180(12) 0.0232(13) 0.0202(12) -0.0031(10) 0.0005(9) -0.0067(10)
N2 0.0212(11) 0.0242(11) 0.0173(10) -0.0012(8) -0.0005(8) -0.0070(9)
C23 0.0246(13) 0.0202(13) 0.0213(13) -0.0026(10) -0.0030(10) -0.0071(10)
C2 0.0191(12) 0.0287(14) 0.0210(13) 0.0012(11) 0.0000(10) -0.0060(11)
C44 0.0188(12) 0.0245(14) 0.0258(13) -0.0023(11) -0.0001(10) -0.0070(10)
C30 0.0288(14) 0.0237(14) 0.0204(13) -0.0003(10) -0.0050(10) -0.0114(11)
C14 0.0277(14) 0.0284(14) 0.0228(13) -0.0068(11) 0.0005(11) -0.0098(11)
C43 0.0187(12) 0.0265(14) 0.0277(14) -0.0028(11) -0.0017(10) -0.0084(11)
C13 0.0236(14) 0.0344(16) 0.0346(16) -0.0052(12) 0.0025(11) -0.0104(12)
C1 0.0232(13) 0.0221(13) 0.0217(13) -0.0032(10) -0.0038(10) -0.0105(10)
C11 0.0419(17) 0.0300(15) 0.0211(13) -0.0058(11) 0.0048(12) -0.0080(13)
C12 0.0319(15) 0.0278(15) 0.0299(15) -0.0030(12) 0.0106(12) -0.0043(12)
C28 0.0278(14) 0.0283(15) 0.0290(14) -0.0021(12) -0.0033(11) -0.0105(12)
C51 0.0253(14) 0.0249(14) 0.0306(15) -0.0017(11) 0.0040(11) -0.0066(11)
C17 0.0431(18) 0.0454(19) 0.0214(14) 0.0003(13) -0.0081(13) 0.0003(15)
C10 0.0283(14) 0.0251(14) 0.0244(14) -0.0030(11) -0.0031(11) -0.0080(11)
C26 0.0498(19) 0.0275(15) 0.0323(16) -0.0038(12) -0.0169(14) -0.0133(14)
C40 0.0392(17) 0.0373(18) 0.0447(18) -0.0066(14) 0.0098(14) -0.0205(14)
C25 0.0517(19) 0.0331(16) 0.0215(14) -0.0046(12) -0.0040(13) -0.0120(14)
C27 0.0325(16) 0.0372(17) 0.0392(17) -0.0013(13) -0.0103(13) -0.0176(13)
C37 0.0321(16) 0.047(2) 0.0413(18) -0.0168(15) 0.0080(13) -0.0104(14)
C7 0.0339(16) 0.0344(16) 0.0301(15) -0.0037(12) 0.0033(12) -0.0133(13)
C45 0.0188(13) 0.0237(14) 0.0462(17) -0.0106(12) 0.0004(12) -0.0046(11)
C35 0.0294(15) 0.0399(17) 0.0276(15) -0.0113(13) -0.0034(11) -0.0056(13)
C3 0.0316(15) 0.0279(15) 0.0292(15) -0.0007(12) 0.0067(12) -0.0064(12)
C24 0.0299(14) 0.0288(15) 0.0236(14) -0.0034(11) 0.0000(11) -0.0094(12)
C39 0.053(2) 0.0370(18) 0.054(2) -0.0214(16) 0.0150(16) -0.0212(16)
C56 0.0318(16) 0.0461(19) 0.0309(16) -0.0075(14) 0.0025(12) -0.0060(14)
C16 0.0297(15) 0.0468(18) 0.0307(15) -0.0174(14) 0.0009(12) -0.0143(14)
C52 0.0271(15) 0.0320(16) 0.0486(19) -0.0091(14) 0.0060(13) -0.0103(13)
C42 0.0377(17) 0.0377(17) 0.0358(17) -0.0094(13) 0.0096(13) -0.0101(14)
C33 0.0397(17) 0.0381(17) 0.0242(14) -0.0024(12) -0.0099(12) -0.0170(14)
C21 0.053(2) 0.0345(18) 0.0421(19) -0.0144(14) 0.0074(15) -0.0051(15)
C34 0.0310(16) 0.0389(18) 0.0352(16) -0.0048(13) -0.0101(12) -0.0041(13)
C36 0.056(2) 0.048(2) 0.0312(17) -0.0011(14) -0.0213(15) -0.0153(17)
C31 0.0390(16) 0.0284(15) 0.0273(15) -0.0060(12) -0.0062(12) -0.0043(13)
C32 0.0528(19) 0.0330(16) 0.0241(15) -0.0088(12) -0.0035(13) -0.0124(14)
C19 0.060(2) 0.0318(17) 0.0377(17) -0.0059(13) -0.0127(15) -0.0202(16)
C46 0.0337(17) 0.0287(16) 0.059(2) -0.0030(15) 0.0052(15) -0.0087(13)
C18 0.0269(16) 0.059(2) 0.0411(18) -0.0159(16) -0.0095(13) -0.0012(15)
C6 0.0453(19) 0.0297(17) 0.0458(19) 0.0020(14) 0.0093(15) -0.0167(14)
C20 0.062(2) 0.0261(16) 0.0401(18) 0.0021(14) -0.0058(16) -0.0061(15)
C50 0.0293(16) 0.0371(18) 0.056(2) -0.0210(15) -0.0041(14) -0.0078(13)
C54 0.042(2) 0.049(2) 0.055(2) -0.0062(17) 0.0273(17) -0.0049(16)
C5 0.0422(18) 0.0385(18) 0.0371(18) 0.0056(14) 0.0137(14) -0.0068(15)
C41 0.050(2) 0.046(2) 0.0276(16) 0.0053(14) 0.0030(14) -0.0183(16)
C4 0.0450(19) 0.0427(19) 0.0283(16) -0.0045(14) 0.0114(13) -0.0064(15)
C48 0.0294(18) 0.033(2) 0.130(4) -0.035(2) -0.004(2) -0.0074(15)
C38 0.057(2) 0.0339(19) 0.049(2) -0.0007(16) 0.0072(17) 0.0070(16)
C15 0.0404(18) 0.053(2) 0.0392(18) -0.0051(16) 0.0169(15) -0.0082(16)
C53 0.0264(16) 0.045(2) 0.074(3) -0.0118(18) 0.0160(16) -0.0127(15)
C8 0.088(3) 0.051(2) 0.053(2) 0.0108(19) 0.035(2) -0.013(2)
C55 0.047(2) 0.062(2) 0.0345(18) -0.0106(16) 0.0123(15) -0.0010(18)
C29 0.080(3) 0.050(2) 0.043(2) -0.0064(17) -0.0287(19) -0.027(2)
C49 0.0355(18) 0.042(2) 0.092(3) -0.034(2) -0.0086(18) -0.0078(16)
C47 0.0368(19) 0.0316(19) 0.099(3) -0.003(2) 0.019(2) -0.0108(15)
C65 0.071(3) 0.046(2) 0.064(3) -0.0053(19) 0.0236(19) -0.023(2)
C64 0.086(3) 0.054(3) 0.064(3) -0.012(2) 0.021(2) -0.024(2)
C59 0.056(3) 0.058(3) 0.127(5) 0.026(3) 0.020(3) -0.003(2)
C63 0.095(4) 0.081(3) 0.062(3) -0.013(2) 0.024(3) -0.047(3)
C58 0.074(3) 0.048(3) 0.175(6) -0.016(3) 0.061(4) -0.020(3)
C60 0.058(3) 0.070(3) 0.122(5) 0.016(3) 0.002(3) -0.002(3)
C57 0.083(4) 0.058(3) 0.165(6) 0.009(4) 0.033(4) -0.004(3)
C62 0.091(4) 0.071(4) 0.137(5) 0.000(3) 0.004(4) -0.020(3)
C61 0.075(4) 0.094(4) 0.124(5) 0.011(4) 0.015(3) 0.005(3)

loop_
_atom_type_symbol
_atom_type_description
_atom_type_scat_dispersion_real
_atom_type_scat_dispersion_imag
_atom_type_scat_source
C C 0.0033 0.0016 'International Tables Vol C Tables 4.2.6.8 and 6.1.1.4'
H H 0.0000 0.0000 'International Tables Vol C Tables 4.2.6.8 and 6.1.1.4'
N N 0.0061 0.0033 'International Tables Vol C Tables 4.2.6.8 and 6.1.1.4'
O O 0.0106 0.0060 'International Tables Vol C Tables 4.2.6.8 and 6.1.1.4'
Si Si 0.0817 0.0704 'International Tables Vol C Tables 4.2.6.8 and 6.1.1.4'
Sn Sn -0.6537 1.4246 'International Tables Vol C Tables 4.2.6.8 and 6.1.1.4'

loop_
_exptl_crystal_face_index_h
_exptl_crystal_face_index_k
_exptl_crystal_face_index_l
_exptl_crystal_face_perp_dist
0 0 1 0.167
0 0 -1 0.101
0 1 0 0.044
0 -1 0 0.119
-1 0 0 0.063
1 0 0 0.089

loop_
_geom_angle_atom_site_label_1
_geom_angle_atom_site_label_2
_geom_angle_atom_site_label_3
_geom_angle
_geom_angle_site_symmetry_1
O2 Sn1 O1 82.95(7) .
O2 Sn1 N4 91.27(8) .
O1 Sn1 N4 161.11(8) .
O2 Sn1 N5 104.78(8) .
O1 Sn1 N5 102.89(8) .
N4 Sn1 N5 61.15(8) .
O2 Sn1 N2 156.66(7) .
O1 Sn1 N2 95.77(8) .
N4 Sn1 N2 96.54(8) .
N5 Sn1 N2 98.24(8) .
O2 Sn1 N1 96.01(8) .
O1 Sn1 N1 97.60(8) .
N4 Sn1 N1 100.89(8) .
N5 Sn1 N1 152.28(8) .
N2 Sn1 N1 60.94(8) .
O2 Sn1 C22 97.64(7) .
O1 Sn1 C22 132.41(8) .
N4 Sn1 C22 30.54(8) .
N5 Sn1 C22 30.69(8) .
N2 Sn1 C22 100.24(8) .
N1 Sn1 C22 129.31(8) .
O2 Sn1 C1 126.11(8) .
O1 Sn1 C1 96.54(8) .
N4 Sn1 C1 101.35(8) .
N5 Sn1 C1 127.29(8) .
N2 Sn1 C1 30.67(8) .
N1 Sn1 C1 30.31(8) .
C22 Sn1 C1 119.22(8) .
N6 Si3 C39 114.41(13) .
N6 Si3 C37 109.17(13) .
C39 Si3 C37 107.77(15) .
N6 Si3 C38 106.28(13) .
C39 Si3 C38 109.19(17) .
C37 Si3 C38 110.00(17) .
N3 Si1 C16 107.98(12) .
N3 Si1 C17 114.87(13) .
C16 Si1 C17 109.13(14) .
N3 Si1 C18 106.93(12) .
C16 Si1 C18 109.74(15) .
C17 Si1 C18 108.12(15) .
N3 Si2 C21 113.72(13) .
N3 Si2 C19 109.23(13) .
C21 Si2 C19 108.63(16) .
N3 Si2 C20 107.34(13) .
C21 Si2 C20 109.20(16) .
C19 Si2 C20 108.61(16) .
N6 Si4 C42 108.25(12) .
N6 Si4 C41 114.84(13) .
C42 Si4 C41 108.61(15) .
N6 Si4 C40 106.71(12) .
C42 Si4 C40 109.37(15) .
C41 Si4 C40 108.96(15) .
C44 O2 Sn1 108.31(15) .
C43 O1 Sn1 107.36(15) .
C1 N3 Si1 118.54(17) .
C1 N3 Si2 118.11(16) .
Si1 N3 Si2 123.32(12) .
C22 N5 C30 124.6(2) .
C22 N5 Sn1 93.81(15) .
C30 N5 Sn1 136.39(17) .
C22 N4 C23 126.8(2) .
C22 N4 Sn1 94.67(15) .
C23 N4 Sn1 138.12(17) .
C14 C9 C10 118.6(2) .
C14 C9 N2 122.9(2) .
C10 C9 N2 118.5(2) .
C1 N1 C2 124.0(2) .
C1 N1 Sn1 94.16(15) .
C2 N1 Sn1 134.18(16) .
C22 N6 Si4 119.20(17) .
C22 N6 Si3 117.60(17) .
Si4 N6 Si3 123.13(12) .
N4 C22 N5 110.1(2) .
N4 C22 N6 124.7(2) .
N5 C22 N6 125.2(2) .
N4 C22 Sn1 54.79(13) .
N5 C22 Sn1 55.50(13) .
N6 C22 Sn1 174.86(18) .
C1 N2 C9 125.6(2) .
C1 N2 Sn1 93.91(15) .
C9 N2 Sn1 137.72(16) .
C28 C23 C24 119.1(2) .
C28 C23 N4 122.9(2) .
C24 C23 N4 117.8(2) .
C3 C2 C7 119.2(2) .
C3 C2 N1 119.5(2) .
C7 C2 N1 121.3(2) .
C43 C44 O2 118.4(2) .
C43 C44 C51 127.8(2) .
O2 C44 C51 113.8(2) .
C31 C30 C35 118.4(2) .
C31 C30 N5 119.7(2) .
C35 C30 N5 121.9(2) .
C13 C14 C9 120.4(2) .
C13 C14 H14 119.8 .
C9 C14 H14 119.8 .
C44 C43 O1 119.0(2) .
C44 C43 C45 127.3(2) .
O1 C43 C45 113.6(2) .
C14 C13 C12 121.4(3) .
C14 C13 H13 119.3 .
C12 C13 H13 119.3 .
N1 C1 N2 110.8(2) .
N1 C1 N3 124.9(2) .
N2 C1 N3 124.2(2) .
N1 C1 Sn1 55.52(13) .
N2 C1 Sn1 55.42(13) .
N3 C1 Sn1 176.84(18) .
C12 C11 C10 121.6(3) .
C12 C11 H11 119.3 .
C10 C11 H11 119.1 .
C11 C12 C13 117.7(2) .
C11 C12 C15 120.8(3) .
C13 C12 C15 121.5(3) .
C23 C28 C27 120.1(3) .
C23 C28 H28 119.8 .
C27 C28 H28 120.0 .
C56 C51 C52 117.7(3) .
C56 C51 C44 119.3(3) .
C52 C51 C44 122.9(3) .
Si1 C17 H17A 109.3 .
Si1 C17 H17B 109.5 .
H17A C17 H17B 109.5 .
Si1 C17 H17C 109.6 .
H17A C17 H17C 109.5 .
H17B C17 H17C 109.5 .
C11 C10 C9 120.4(3) .
C11 C10 H10 119.9 .
C9 C10 H10 119.7 .
C25 C26 C27 118.1(3) .
C25 C26 C29 121.2(3) .
C27 C26 C29 120.7(3) .
Si4 C40 H40A 109.4 .
Si4 C40 H40B 109.5 .
H40A C40 H40B 109.5 .
Si4 C40 H40C 109.5 .
H40A C40 H40C 109.5 .
H40B C40 H40C 109.5 .
C26 C25 C24 121.4(3) .
C26 C25 H25 119.3 .
C24 C25 H25 119.2 .
C28 C27 C26 121.0(3) .
C28 C27 H27 119.5 .
C26 C27 H27 119.5 .
Si3 C37 H37A 109.7 .
Si3 C37 H37B 109.4 .
H37A C37 H37B 109.5 .
Si3 C37 H37C 109.4 .
H37A C37 H37C 109.5 .
H37B C37 H37C 109.5 .
C2 C7 C6 120.0(3) .
C2 C7 H7 119.9 .
C6 C7 H7 120.1 .
C50 C45 C46 118.2(3) .
C50 C45 C43 120.4(3) .
C46 C45 C43 121.4(3) .
C34 C35 C30 120.7(3) .
C34 C35 H35 119.7 .
C30 C35 H35 119.6 .
C2 C3 C4 120.1(3) .
C2 C3 H3 120.0 .
C4 C3 H3 120.0 .
C25 C24 C23 120.0(3) .
C25 C24 H24 120.1 .
C23 C24 H24 119.9 .
Si3 C39 H39A 109.6 .
Si3 C39 H39B 109.4 .
H39A C39 H39B 109.5 .
Si3 C39 H39C 109.5 .
H39A C39 H39C 109.5 .
H39B C39 H39C 109.5 .
C55 C56 C51 120.8(3) .
C55 C56 H56 119.6 .
C51 C56 H56 119.6 .
Si1 C16 H16A 109.5 .
Si1 C16 H16B 109.5 .
H16A C16 H16B 109.5 .
Si1 C16 H16C 109.5 .
H16A C16 H16C 109.5 .
H16B C16 H16C 109.5 .
C53 C52 C51 120.8(3) .
C53 C52 H52 119.5 .
C51 C52 H52 119.7 .
Si4 C42 H42A 109.5 .
Si4 C42 H42B 109.4 .
H42A C42 H42B 109.5 .
Si4 C42 H42C 109.5 .
H42A C42 H42C 109.5 .
H42B C42 H42C 109.5 .
C32 C33 C34 117.8(3) .
C32 C33 C36 121.2(3) .
C34 C33 C36 120.9(3) .
Si2 C21 H21A 109.3 .
Si2 C21 H21B 109.5 .
H21A C21 H21B 109.5 .
Si2 C21 H21C 109.7 .
H21A C21 H21C 109.5 .
H21B C21 H21C 109.5 .
C35 C34 C33 121.1(3) .
C35 C34 H34 119.5 .
C33 C34 H34 119.4 .
C33 C36 H36A 109.2 .
C33 C36 H36B 109.5 .
H36A C36 H36B 109.5 .
C33 C36 H36C 109.7 .
H36A C36 H36C 109.5 .
H36B C36 H36C 109.5 .
C30 C31 C32 120.8(3) .
C30 C31 H31 119.6 .
C32 C31 H31 119.6 .
C33 C32 C31 121.1(3) .
C33 C32 H32 119.3 .
C31 C32 H32 119.6 .
Si2 C19 H19A 109.3 .
Si2 C19 H19B 109.5 .
H19A C19 H19B 109.5 .
Si2 C19 H19C 109.5 .
H19A C19 H19C 109.5 .
H19B C19 H19C 109.5 .
C47 C46 C45 119.8(4) .
C47 C46 H46 120.3 .
C45 C46 H46 119.9 .
Si1 C18 H18A 109.6 .
Si1 C18 H18B 109.5 .
H18A C18 H18B 109.5 .
Si1 C18 H18C 109.3 .
H18A C18 H18C 109.5 .
H18B C18 H18C 109.5 .
C5 C6 C7 121.6(3) .
C5 C6 H6 119.3 .
C7 C6 H6 119.1 .
Si2 C20 H20A 109.4 .
Si2 C20 H20B 109.5 .
H20A C20 H20B 109.5 .
Si2 C20 H20C 109.5 .
H20A C20 H20C 109.5 .
H20B C20 H20C 109.5 .
C49 C50 C45 121.0(3) .
C49 C50 H50 119.7 .
C45 C50 H50 119.3 .
C53 C54 C55 119.6(3) .
C53 C54 H54 120.1 .
C55 C54 H54 120.3 .
C6 C5 C4 117.6(3) .
C6 C5 C8 120.7(3) .
C4 C5 C8 121.7(3) .
Si4 C41 H41A 109.4 .
Si4 C41 H41B 109.5 .
H41A C41 H41B 109.5 .
Si4 C41 H41C 109.5 .
H41A C41 H41C 109.5 .
H41B C41 H41C 109.5 .
C5 C4 C3 121.5(3) .
C5 C4 H4 119.3 .
C3 C4 H4 119.2 .
C49 C48 C47 120.2(3) .
C49 C48 H48 120.0 .
C47 C48 H48 119.9 .
Si3 C38 H38A 109.4 .
Si3 C38 H38B 109.6 .
H38A C38 H38B 109.5 .
Si3 C38 H38C 109.5 .
H38A C38 H38C 109.5 .
H38B C38 H38C 109.5 .
C12 C15 H15A 109.5 .
C12 C15 H15B 109.4 .
H15A C15 H15B 109.5 .
C12 C15 H15C 109.5 .
H15A C15 H15C 109.5 .
H15B C15 H15C 109.5 .
C54 C53 C52 120.8(3) .
C54 C53 H53 119.5 .
C52 C53 H53 119.7 .
C5 C8 H8A 109.6 .
C5 C8 H8B 109.5 .
H8A C8 H8B 109.5 .
C5 C8 H8C 109.3 .
H8A C8 H8C 109.4 .
H8B C8 H8C 109.5 .
C54 C55 C56 120.3(3) .
C54 C55 H55 119.7 .
C56 C55 H55 119.9 .
C26 C29 H29A 109.4 .
C26 C29 H29B 109.6 .
H29A C29 H29B 109.5 .
C26 C29 H29C 109.4 .
H29A C29 H29C 109.5 .
H29B C29 H29C 109.5 .
C48 C49 C50 120.4(4) .
C48 C49 H49 120.0 .
C50 C49 H49 119.6 .
C48 C47 C46 120.3(4) .
C48 C47 H47 120.0 .
C46 C47 H47 119.7 .
C65 C65 C64 114.8(4) 2
C65 C65 H65A 107.9 2
C64 C65 H65A 108.8 .
C65 C65 H65B 108.9 2
C64 C65 H65B 108.7 .
H65A C65 H65B 107.5 .
C63 C64 C65 113.8(4) .
C63 C64 H64A 108.9 .
C65 C64 H64A 109.0 .
C63 C64 H64B 108.4 .
C65 C64 H64B 108.9 .
H64A C64 H64B 107.7 .
C60 C59 C58 113.2(4) .
C60 C59 H59A 109.0 .
C58 C59 H59A 109.3 .
C60 C59 H59B 108.8 .
C58 C59 H59B 108.6 .
H59A C59 H59B 107.8 .
C64 C63 H63A 109.1 .
C64 C63 H63B 109.7 .
H63A C63 H63B 109.5 .
C64 C63 H63C 109.7 .
H63A C63 H63C 109.5 .
H63B C63 H63C 109.5 .
C57 C58 C59 116.2(5) .
C57 C58 H58A 108.2 .
C59 C58 H58A 107.8 .
C57 C58 H58B 108.4 .
C59 C58 H58B 108.5 .
H58A C58 H58B 107.4 .
C59 C60 C61 116.0(5) .
C59 C60 H60A 108.4 .
C61 C60 H60A 107.7 .
C59 C60 H60B 108.6 .
C61 C60 H60B 108.4 .
H60A C60 H60B 107.5 .
C58 C57 H57A 109.5 .
C58 C57 H57B 109.2 .
H57A C57 H57B 109.5 .
C58 C57 H57C 109.7 .
H57A C57 H57C 109.5 .
H57B C57 H57C 109.5 .
C61 C62 H62A 109.5 .
C61 C62 H62B 109.5 .
H62A C62 H62B 109.5 .
C61 C62 H62C 109.4 .
H62A C62 H62C 109.5 .
H62B C62 H62C 109.5 .
C62 C61 C60 113.5(5) .
C62 C61 H61A 108.8 .
C60 C61 H61A 109.6 .
C62 C61 H61B 108.6 .
C60 C61 H61B 108.6 .
H61A C61 H61B 107.6 .

loop_
_geom_bond_atom_site_label_1
_geom_bond_atom_site_label_2
_geom_bond_distance
_geom_bond_site_symmetry_2
Sn1 O2 2.0150(18) .
Sn1 O1 2.0168(17) .
Sn1 N4 2.147(2) .
Sn1 N5 2.163(2) .
Sn1 N2 2.168(2) .
Sn1 N1 2.172(2) .
Sn1 C22 2.619(3) .
Sn1 C1 2.627(3) .
Si3 N6 1.781(2) .
Si3 C39 1.857(3) .
Si3 C37 1.859(3) .
Si3 C38 1.861(3) .
Si1 N3 1.777(2) .
Si1 C16 1.857(3) .
Si1 C17 1.863(3) .
Si1 C18 1.863(3) .
Si2 N3 1.781(2) .
Si2 C21 1.855(3) .
Si2 C19 1.858(3) .
Si2 C20 1.861(3) .
Si4 N6 1.773(2) .
Si4 C42 1.856(3) .
Si4 C41 1.861(3) .
Si4 C40 1.863(3) .
O2 C44 1.373(3) .
O1 C43 1.380(3) .
N3 C1 1.388(3) .
N5 C22 1.339(3) .
N5 C30 1.428(3) .
N4 C22 1.335(3) .
N4 C23 1.417(3) .
C9 C14 1.389(4) .
C9 C10 1.389(4) .
C9 N2 1.417(3) .
N1 C1 1.330(3) .
N1 C2 1.426(3) .
N6 C22 1.383(3) .
N2 C1 1.343(3) .
C23 C28 1.382(4) .
C23 C24 1.387(4) .
C2 C3 1.379(4) .
C2 C7 1.382(4) .
C44 C43 1.348(4) .
C44 C51 1.475(4) .
C30 C31 1.377(4) .
C30 C35 1.389(4) .
C14 C13 1.385(4) .
C14 H14 0.9301 .
C43 C45 1.475(4) .
C13 C12 1.390(4) .
C13 H13 0.9300 .
C11 C12 1.382(4) .
C11 C10 1.385(4) .
C11 H11 0.9299 .
C12 C15 1.510(4) .
C28 C27 1.387(4) .
C28 H28 0.9301 .
C51 C56 1.393(4) .
C51 C52 1.393(4) .
C17 H17A 0.9600 .
C17 H17B 0.9600 .
C17 H17C 0.9600 .
C10 H10 0.9300 .
C26 C25 1.376(4) .
C26 C27 1.390(4) .
C26 C29 1.517(4) .
C40 H40A 0.9600 .
C40 H40B 0.9600 .
C40 H40C 0.9601 .
C25 C24 1.387(4) .
C25 H25 0.9299 .
C27 H27 0.9299 .
C37 H37A 0.9601 .
C37 H37B 0.9599 .
C37 H37C 0.9600 .
C7 C6 1.387(4) .
C7 H7 0.9300 .
C45 C50 1.391(4) .
C45 C46 1.396(4) .
C35 C34 1.383(4) .
C35 H35 0.9299 .
C3 C4 1.388(4) .
C3 H3 0.9300 .
C24 H24 0.9300 .
C39 H39A 0.9601 .
C39 H39B 0.9600 .
C39 H39C 0.9600 .
C56 C55 1.390(4) .
C56 H56 0.9299 .
C16 H16A 0.9601 .
C16 H16B 0.9600 .
C16 H16C 0.9599 .
C52 C53 1.382(4) .
C52 H52 0.9299 .
C42 H42A 0.9600 .
C42 H42B 0.9600 .
C42 H42C 0.9600 .
C33 C32 1.381(4) .
C33 C34 1.393(4) .
C33 C36 1.515(4) .
C21 H21A 0.9597 .
C21 H21B 0.9600 .
C21 H21C 0.9602 .
C34 H34 0.9300 .
C36 H36A 0.9600 .
C36 H36B 0.9601 .
C36 H36C 0.9601 .
C31 C32 1.390(4) .
C31 H31 0.9301 .
C32 H32 0.9301 .
C19 H19A 0.9598 .
C19 H19B 0.9600 .
C19 H19C 0.9600 .
C46 C47 1.393(5) .
C46 H46 0.9297 .
C18 H18A 0.9600 .
C18 H18B 0.9600 .
C18 H18C 0.9600 .
C6 C5 1.381(5) .
C6 H6 0.9300 .
C20 H20A 0.9600 .
C20 H20B 0.9600 .
C20 H20C 0.9600 .
C50 C49 1.374(5) .
C50 H50 0.9301 .
C54 C53 1.368(5) .
C54 C55 1.370(5) .
C54 H54 0.9301 .
C5 C4 1.383(5) .
C5 C8 1.512(4) .
C41 H41A 0.9601 .
C41 H41B 0.9600 .
C41 H41C 0.9600 .
C4 H4 0.9299 .
C48 C49 1.361(6) .
C48 C47 1.373(6) .
C48 H48 0.9300 .
C38 H38A 0.9600 .
C38 H38B 0.9600 .
C38 H38C 0.9600 .
C15 H15A 0.9600 .
C15 H15B 0.9601 .
C15 H15C 0.9600 .
C53 H53 0.9299 .
C8 H8A 0.9600 .
C8 H8B 0.9600 .
C8 H8C 0.9600 .
C55 H55 0.9300 .
C29 H29A 0.9600 .
C29 H29B 0.9600 .
C29 H29C 0.9600 .
C49 H49 0.9299 .
C47 H47 0.9300 .
C65 C65 1.495(8) 2
C65 C64 1.524(6) .
C65 H65A 0.9701 .
C65 H65B 0.9700 .
C64 C63 1.504(6) .
C64 H64A 0.9700 .
C64 H64B 0.9700 .
C59 C60 1.473(8) .
C59 C58 1.541(7) .
C59 H59A 0.9700 .
C59 H59B 0.9699 .
C63 H63A 0.9601 .
C63 H63B 0.9601 .
C63 H63C 0.9598 .
C58 C57 1.490(8) .
C58 H58A 0.9698 .
C58 H58B 0.9700 .
C60 C61 1.593(8) .
C60 H60A 0.9700 .
C60 H60B 0.9700 .
C57 H57A 0.9600 .
C57 H57B 0.9599 .
C57 H57C 0.9601 .
C62 C61 1.443(7) .
C62 H62A 0.9600 .
C62 H62B 0.9601 .
C62 H62C 0.9599 .
C61 H61A 0.9699 .
C61 H61B 0.9700 .
